data_7052744
loop_
_publ_author_name
'Justaud, Frederic'
'Roisnel, Thierry'
'Lapinte, Claude'

_publ_section_title
;
 Novel 2,2&#x2032;-bipyridine containing two
 (\h2-dppe)(\h5-C5Me5)Fe--C&#xE002;C-- redox-active units with an
 exceptionally spatially demanding substitution pattern
;
_journal_issue 10
_journal_name_full 'New Journal of Chemistry'
_journal_page_first 2219
_journal_paper_doi 10.1039/c1nj20269c
_journal_volume 35
_journal_year 2011
_chemical_compound_source 'synthesis as described'
_chemical_formula_moiety 'C86 H84 Fe2 N2 P4, 4(C H2 Cl2), 2(F6 P), 2(C5 H12)'
_chemical_formula_sum 'C100 H116 Cl8 F12 Fe2 N2 P6'
_chemical_formula_weight 2155.17
_chemical_name_systematic
;
?
;
_space_group_IT_number 2
_symmetry_cell_setting triclinic
_symmetry_Int_Tables_number 2
_symmetry_space_group_name_Hall '-P 1'
_symmetry_space_group_name_H-M 'P -1'
_atom_sites_solution_hydrogens geom
_atom_sites_solution_primary direct
_atom_sites_solution_secondary difmap
_audit_conform_dict_location ftp://ftp.iucr.org/pub/cif_core.dic
_audit_conform_dict_name cif_core.dic
_audit_conform_dict_version 2.3
_audit_creation_date 2010-06-10T17:23:53-00:00
_audit_creation_method 'WinGX routine CIF_UPDATE'
_cell_angle_alpha 105.1050(10)
_cell_angle_beta 107.1970(10)
_cell_angle_gamma 95.4930(10)
_cell_formula_units_Z 1
_cell_length_a 11.3200(3)
_cell_length_b 14.2718(4)
_cell_length_c 16.4565(4)
_cell_measurement_reflns_used 6744
_cell_measurement_temperature 150(2)
_cell_measurement_theta_max 27.44
_cell_measurement_theta_min 2.2
_cell_measurement_wavelength 0.71073
_cell_volume 2408.64(11)
_computing_cell_refinement 'Bruker SMART (Bruker, 2002)'
_computing_data_collection 'Bruker SAINT (Bruker, 2002)'
_computing_data_reduction 'Bruker SAINT (Bruker, 2002)'
_computing_molecular_graphics 'Ortep-3 for Windows (Farrugia, 1997)'
_computing_publication_material
;
WinGX publication routines (Farrugia, 1999),
CRYSCAL (T. Roisnel, local program)
;
_computing_structure_refinement 'SHELXL-97 (Sheldrick, 1997)'
_computing_structure_solution 'SIR97 (Altomare et al., 1999))'
_diffrn_ambient_temperature 150(2)
_diffrn_detector 'CCD plate'
_diffrn_measured_fraction_theta_full 0.995
_diffrn_measured_fraction_theta_max 0.995
_diffrn_measurement_device_type 'APEXII, Bruker-AXS'
_diffrn_measurement_method 'CCD rotation images, thin slices'
_diffrn_radiation_monochromator graphite
_diffrn_radiation_probe x-ray
_diffrn_radiation_type MoK\a
_diffrn_radiation_wavelength 0.71073
_diffrn_reflns_av_R_equivalents 0.0308
_diffrn_reflns_av_unetI/netI 0.0354
_diffrn_reflns_limit_h_max 14
_diffrn_reflns_limit_h_min -14
_diffrn_reflns_limit_k_max 18
_diffrn_reflns_limit_k_min -18
_diffrn_reflns_limit_l_max 21
_diffrn_reflns_limit_l_min -21
_diffrn_reflns_number 31979
_diffrn_reflns_theta_full 27.48
_diffrn_reflns_theta_max 27.48
_diffrn_reflns_theta_min 3.01
_exptl_absorpt_coefficient_mu 0.6951
_exptl_absorpt_correction_T_max 0.933
_exptl_absorpt_correction_T_min 0.806
_exptl_absorpt_correction_type multi-scan
_exptl_absorpt_process_details
;
[Sheldrick, G.M. (2002). SADABS Bruker AXS Inc., Madison, Wisconsin, USA]
;
_exptl_crystal_colour brown
_exptl_crystal_density_diffrn 1.486
_exptl_crystal_density_method 'not measured'
_exptl_crystal_description prism
_exptl_crystal_F_000 1116
_exptl_crystal_size_max 0.25
_exptl_crystal_size_mid 0.17
_exptl_crystal_size_min 0.12
_platon_squeeze_details
;
;
_refine_diff_density_max 2.169
_refine_diff_density_min -1.77
_refine_diff_density_rms 0.142
_refine_ls_extinction_method none
_refine_ls_goodness_of_fit_ref 1.063
_refine_ls_hydrogen_treatment constr
_refine_ls_matrix_type full
_refine_ls_number_parameters 519
_refine_ls_number_reflns 10989
_refine_ls_number_restraints 0
_refine_ls_restrained_S_all 1.063
_refine_ls_R_factor_all 0.0846
_refine_ls_R_factor_gt 0.0761
_refine_ls_shift/su_max 0.025
_refine_ls_shift/su_mean 0.001
_refine_ls_structure_factor_coef Fsqd
_refine_ls_weighting_details 'calc w=1/[\s^2^(Fo^2^)+(0.1266P)^2^+7.6657P] where P=(Fo^2^+2Fc^2^)/3'
_refine_ls_weighting_scheme calc
_refine_ls_wR_factor_gt 0.2255
_refine_ls_wR_factor_ref 0.2322
_reflns_number_gt 9225
_reflns_number_total 10989
_reflns_threshold_expression >2sigma(I)
_cod_data_source_file c1nj20269c.txt
_cod_data_source_block sq
_cod_database_code 7052744

loop_
_symmetry_equiv_pos_as_xyz
'x, y, z'
'-x, -y, -z'

loop_
_atom_site_label
_atom_site_type_symbol
_atom_site_fract_x
_atom_site_fract_y
_atom_site_fract_z
_atom_site_U_iso_or_equiv
_atom_site_adp_type
_atom_site_occupancy
_atom_site_symmetry_multiplicity
_atom_site_calc_flag
_atom_site_refinement_flags
Fe1 Fe 0.13956(4) 0.59137(4) 0.28274(3) 0.01594(15) Uani 1 1 d .
P1 P 0.21246(8) 0.48584(7) 0.18861(6) 0.0169(2) Uani 1 1 d .
P2 P 0.14882(8) 0.68911(7) 0.19571(6) 0.0177(2) Uani 1 1 d .
C1 C 0.1965(4) 0.5478(3) 0.4009(2) 0.0249(8) Uani 1 1 d .
C2 C 0.0767(3) 0.5788(3) 0.3891(2) 0.0236(7) Uani 1 1 d .
C3 C 0.0936(4) 0.6793(3) 0.3916(2) 0.0247(8) Uani 1 1 d .
C4 C 0.2239(4) 0.7125(3) 0.4080(2) 0.0258(8) Uani 1 1 d .
C5 C 0.2866(3) 0.6314(3) 0.4123(2) 0.0246(8) Uani 1 1 d .
C6 C 0.2263(5) 0.4527(4) 0.4169(3) 0.0359(10) Uani 1 1 d .
H6A H 0.2954 0.4349 0.3952 0.054 Uiso 1 1 calc R
H6B H 0.1517 0.4003 0.385 0.054 Uiso 1 1 calc R
H6C H 0.2513 0.4607 0.481 0.054 Uiso 1 1 calc R
C7 C -0.0435(4) 0.5199(4) 0.3849(3) 0.0327(9) Uani 1 1 d .
H7A H -0.0555 0.5409 0.443 0.049 Uiso 1 1 calc R
H7B H -0.0389 0.4495 0.3695 0.049 Uiso 1 1 calc R
H7C H -0.1144 0.5307 0.3393 0.049 Uiso 1 1 calc R
C8 C -0.0074(4) 0.7400(4) 0.3858(3) 0.0361(10) Uani 1 1 d .
H8A H -0.0806 0.7056 0.3328 0.054 Uiso 1 1 calc R
H8B H 0.0242 0.8042 0.3813 0.054 Uiso 1 1 calc R
H8C H -0.0318 0.7499 0.4393 0.054 Uiso 1 1 calc R
C9 C 0.2835(5) 0.8183(3) 0.4304(3) 0.0363(10) Uani 1 1 d .
H9A H 0.2955 0.8527 0.493 0.055 Uiso 1 1 calc R
H9B H 0.2287 0.8499 0.3918 0.055 Uiso 1 1 calc R
H9C H 0.3652 0.8217 0.4212 0.055 Uiso 1 1 calc R
C10 C 0.4270(4) 0.6359(4) 0.4417(3) 0.0378(10) Uani 1 1 d .
H10A H 0.4689 0.6986 0.4405 0.057 Uiso 1 1 calc R
H10B H 0.4468 0.5808 0.4012 0.057 Uiso 1 1 calc R
H10C H 0.4565 0.6311 0.5026 0.057 Uiso 1 1 calc R
C11 C 0.2025(3) 0.5314(3) 0.0915(2) 0.0203(7) Uani 1 1 d .
H11A H 0.2867 0.566 0.0986 0.024 Uiso 1 1 calc R
H11B H 0.1752 0.4747 0.0363 0.024 Uiso 1 1 calc R
C12 C 0.1091(3) 0.6023(3) 0.0831(2) 0.0202(7) Uani 1 1 d .
H12A H 0.0215 0.5657 0.0621 0.024 Uiso 1 1 calc R
H12B H 0.118 0.6379 0.0405 0.024 Uiso 1 1 calc R
C13 C 0.3736(3) 0.4643(3) 0.2266(2) 0.0213(7) Uani 1 1 d .
C14 C 0.4764(3) 0.5295(3) 0.2302(3) 0.0240(7) Uani 1 1 d .
H14 H 0.4632 0.584 0.2078 0.029 Uiso 1 1 calc R
C15 C 0.5989(4) 0.5146(3) 0.2666(3) 0.0316(9) Uani 1 1 d .
H15 H 0.6687 0.5592 0.269 0.038 Uiso 1 1 calc R
C16 C 0.6188(4) 0.4347(3) 0.2995(3) 0.0347(9) Uani 1 1 d .
H16 H 0.702 0.425 0.3247 0.042 Uiso 1 1 calc R
C17 C 0.5174(4) 0.3701(3) 0.2954(3) 0.0327(9) Uani 1 1 d .
H17 H 0.5313 0.3157 0.318 0.039 Uiso 1 1 calc R
C18 C 0.3950(4) 0.3832(3) 0.2588(3) 0.0272(8) Uani 1 1 d .
H18 H 0.3258 0.3373 0.2555 0.033 Uiso 1 1 calc R
C19 C 0.1238(3) 0.3586(3) 0.1402(2) 0.0201(7) Uani 1 1 d .
C20 C 0.1417(4) 0.2962(3) 0.0652(3) 0.0267(8) Uani 1 1 d .
H20 H 0.1975 0.3209 0.0392 0.032 Uiso 1 1 calc R
C21 C 0.0784(4) 0.1985(3) 0.0286(3) 0.0307(8) Uani 1 1 d .
H21 H 0.0902 0.157 -0.0228 0.037 Uiso 1 1 calc R
C22 C -0.0021(4) 0.1616(3) 0.0672(3) 0.0346(9) Uani 1 1 d .
H22 H -0.0454 0.095 0.0423 0.042 Uiso 1 1 calc R
C23 C -0.0190(4) 0.2221(3) 0.1420(3) 0.0323(9) Uani 1 1 d .
H23 H -0.0731 0.1965 0.1687 0.039 Uiso 1 1 calc R
C24 C 0.0428(4) 0.3201(3) 0.1785(3) 0.0250(8) Uani 1 1 d .
H24 H 0.03 0.3612 0.2295 0.03 Uiso 1 1 calc R
C25 C 0.0388(3) 0.7747(3) 0.1933(2) 0.0214(7) Uani 1 1 d .
C26 C -0.0911(4) 0.7392(3) 0.1619(3) 0.0242(7) Uani 1 1 d .
H26 H -0.1226 0.6703 0.135 0.029 Uiso 1 1 calc R
C27 C -0.1743(4) 0.8034(3) 0.1697(3) 0.0304(9) Uani 1 1 d .
H27 H -0.2622 0.7784 0.1487 0.036 Uiso 1 1 calc R
C28 C -0.1293(4) 0.9049(3) 0.2082(3) 0.0367(10) Uani 1 1 d .
H28 H -0.1863 0.9489 0.2135 0.044 Uiso 1 1 calc R
C29 C -0.0015(4) 0.9409(3) 0.2384(3) 0.0385(10) Uani 1 1 d .
H29 H 0.0293 1.01 0.2645 0.046 Uiso 1 1 calc R
C30 C 0.0826(4) 0.8768(3) 0.2311(3) 0.0299(8) Uani 1 1 d .
H30 H 0.1704 0.9025 0.2518 0.036 Uiso 1 1 calc R
C31 C 0.2946(3) 0.7630(3) 0.2033(3) 0.0231(7) Uani 1 1 d .
C32 C 0.2927(4) 0.8152(3) 0.1413(3) 0.0349(9) Uani 1 1 d .
H32 H 0.2152 0.8142 0.0979 0.042 Uiso 1 1 calc R
C33 C 0.4034(5) 0.8679(4) 0.1432(4) 0.0488(13) Uani 1 1 d .
H33 H 0.4014 0.9033 0.1015 0.059 Uiso 1 1 calc R
C34 C 0.5173(5) 0.8692(4) 0.2062(4) 0.0498(14) Uani 1 1 d .
H34 H 0.5928 0.9057 0.2074 0.06 Uiso 1 1 calc R
C35 C 0.5213(4) 0.8173(4) 0.2672(4) 0.0425(11) Uani 1 1 d .
H35 H 0.5993 0.8183 0.3101 0.051 Uiso 1 1 calc R
C36 C 0.4103(4) 0.7640(3) 0.2653(3) 0.0290(8) Uani 1 1 d .
H36 H 0.4133 0.7278 0.3066 0.035 Uiso 1 1 calc R
C37 C -0.0268(3) 0.5344(3) 0.2031(2) 0.0187(7) Uani 1 1 d .
C38 C -0.1340(3) 0.4978(3) 0.1564(2) 0.0198(7) Uani 1 1 d .
C39 C -0.2638(3) 0.4516(3) 0.1038(2) 0.0198(7) Uani 1 1 d .
C40 C -0.3061(4) 0.3537(3) 0.0936(3) 0.0333(9) Uani 1 1 d .
H40 H -0.2507 0.3159 0.1202 0.04 Uiso 1 1 calc R
C41 C -0.4313(4) 0.3117(4) 0.0436(4) 0.0456(13) Uani 1 1 d .
H41 H -0.4626 0.2442 0.0344 0.055 Uiso 1 1 calc R
C42 C -0.5096(4) 0.3705(3) 0.0073(3) 0.0342(10) Uani 1 1 d .
H42 H -0.596 0.3443 -0.0256 0.041 Uiso 1 1 calc R
C43 C -0.4601(3) 0.4676(3) 0.0198(2) 0.0205(7) Uani 1 1 d .
N44 N -0.3383(3) 0.5090(2) 0.06701(19) 0.0188(6) Uani 1 1 d .
C101 C 0.1754(12) 0.1328(8) 0.4694(8) 0.113(3) Uani 1 1 d .
H10D H 0.2025 0.1007 0.4186 0.135 Uiso 1 1 calc R
H10E H 0.0881 0.1422 0.4439 0.135 Uiso 1 1 calc R
Cl11 Cl 0.2637(4) 0.2411(4) 0.5197(4) 0.1819(19) Uani 1 1 d .
Cl12 Cl 0.1716(5) 0.0518(3) 0.5296(4) 0.1731(17) Uani 1 1 d .
P5 P 0.81446(11) 0.20126(9) 0.33879(7) 0.0320(3) Uani 1 1 d .
F51 F 0.7478(6) 0.2685(5) 0.3964(3) 0.113(2) Uani 1 1 d .
F52 F 0.9427(5) 0.2756(3) 0.3900(4) 0.111(2) Uani 1 1 d .
F53 F 0.8506(3) 0.1430(3) 0.4114(2) 0.0547(8) Uani 1 1 d .
F54 F 0.8775(5) 0.1322(3) 0.2801(3) 0.0896(17) Uani 1 1 d .
F55 F 0.6880(5) 0.1222(5) 0.2885(3) 0.120(2) Uani 1 1 d .
F56 F 0.7802(4) 0.2587(3) 0.2664(2) 0.0593(9) Uani 1 1 d .

loop_
_atom_site_aniso_label
_atom_site_aniso_U_11
_atom_site_aniso_U_22
_atom_site_aniso_U_33
_atom_site_aniso_U_23
_atom_site_aniso_U_13
_atom_site_aniso_U_12
Fe1 0.0108(2) 0.0213(3) 0.0138(2) 0.00361(19) 0.00298(17) 0.00246(18)
P1 0.0137(4) 0.0208(4) 0.0168(4) 0.0060(3) 0.0051(3) 0.0057(3)
P2 0.0144(4) 0.0190(4) 0.0186(4) 0.0048(3) 0.0045(3) 0.0034(3)
C1 0.0225(18) 0.036(2) 0.0154(16) 0.0092(15) 0.0040(13) 0.0059(15)
C2 0.0207(17) 0.035(2) 0.0145(15) 0.0054(14) 0.0065(13) 0.0040(15)
C3 0.0226(18) 0.031(2) 0.0163(16) 0.0005(14) 0.0064(13) 0.0044(15)
C4 0.0240(18) 0.032(2) 0.0149(16) 0.0006(14) 0.0046(14) 0.0011(15)
C5 0.0173(17) 0.039(2) 0.0138(15) 0.0055(15) 0.0035(13) 0.0021(15)
C6 0.040(2) 0.046(3) 0.029(2) 0.0196(19) 0.0113(18) 0.016(2)
C7 0.0232(19) 0.049(3) 0.027(2) 0.0142(18) 0.0101(16) -0.0026(17)
C8 0.034(2) 0.047(3) 0.028(2) 0.0041(18) 0.0146(17) 0.019(2)
C9 0.039(2) 0.031(2) 0.028(2) -0.0022(17) 0.0080(18) -0.0074(18)
C10 0.0170(18) 0.066(3) 0.024(2) 0.012(2) 0.0002(15) 0.0056(19)
C11 0.0210(17) 0.0238(17) 0.0180(16) 0.0067(13) 0.0083(13) 0.0069(13)
C12 0.0216(17) 0.0237(17) 0.0162(15) 0.0071(13) 0.0059(13) 0.0076(14)
C13 0.0163(16) 0.0267(18) 0.0234(17) 0.0092(14) 0.0078(13) 0.0074(14)
C14 0.0181(17) 0.0240(18) 0.0309(19) 0.0092(15) 0.0084(14) 0.0049(14)
C15 0.0165(17) 0.038(2) 0.041(2) 0.0110(18) 0.0104(16) 0.0056(16)
C16 0.0173(18) 0.040(2) 0.045(2) 0.013(2) 0.0059(17) 0.0108(16)
C17 0.0236(19) 0.034(2) 0.042(2) 0.0184(19) 0.0061(17) 0.0107(17)
C18 0.0206(18) 0.029(2) 0.034(2) 0.0135(16) 0.0079(15) 0.0082(15)
C19 0.0148(15) 0.0203(16) 0.0224(17) 0.0058(13) 0.0025(13) 0.0036(13)
C20 0.0262(19) 0.0264(19) 0.0281(19) 0.0066(15) 0.0114(15) 0.0061(15)
C21 0.034(2) 0.0251(19) 0.029(2) 0.0015(16) 0.0097(17) 0.0064(16)
C22 0.035(2) 0.0224(19) 0.041(2) 0.0067(17) 0.0099(19) 0.0011(16)
C23 0.033(2) 0.027(2) 0.044(2) 0.0151(18) 0.0183(19) 0.0049(16)
C24 0.0246(18) 0.0275(19) 0.0263(18) 0.0108(15) 0.0102(15) 0.0083(15)
C25 0.0212(17) 0.0200(17) 0.0224(17) 0.0053(14) 0.0067(14) 0.0063(13)
C26 0.0210(17) 0.0219(17) 0.0280(19) 0.0076(14) 0.0054(14) 0.0050(14)
C27 0.0192(18) 0.028(2) 0.037(2) 0.0062(17) 0.0038(16) 0.0056(15)
C28 0.028(2) 0.031(2) 0.047(3) 0.0043(19) 0.0110(19) 0.0140(18)
C29 0.032(2) 0.0192(19) 0.054(3) 0.0003(18) 0.008(2) 0.0063(16)
C30 0.0233(18) 0.0213(18) 0.039(2) 0.0034(16) 0.0073(16) 0.0036(15)
C31 0.0189(17) 0.0210(17) 0.0300(19) 0.0068(14) 0.0096(14) 0.0037(13)
C32 0.031(2) 0.036(2) 0.047(3) 0.022(2) 0.0164(19) 0.0093(18)
C33 0.046(3) 0.043(3) 0.079(4) 0.035(3) 0.037(3) 0.010(2)
C34 0.033(2) 0.041(3) 0.084(4) 0.018(3) 0.034(3) 0.002(2)
C35 0.020(2) 0.040(3) 0.060(3) 0.007(2) 0.011(2) 0.0025(18)
C36 0.0211(18) 0.029(2) 0.034(2) 0.0075(16) 0.0076(16) 0.0042(15)
C37 0.0169(16) 0.0239(17) 0.0173(15) 0.0076(13) 0.0071(13) 0.0055(13)
C38 0.0167(16) 0.0225(17) 0.0217(16) 0.0092(14) 0.0059(13) 0.0054(13)
C39 0.0150(15) 0.0249(17) 0.0182(16) 0.0066(13) 0.0041(13) 0.0029(13)
C40 0.0188(18) 0.029(2) 0.047(2) 0.0176(19) -0.0008(17) 0.0026(15)
C41 0.025(2) 0.029(2) 0.070(3) 0.023(2) -0.006(2) -0.0031(18)
C42 0.0166(17) 0.028(2) 0.048(3) 0.0134(19) -0.0034(17) -0.0035(15)
C43 0.0131(15) 0.0264(18) 0.0207(16) 0.0075(14) 0.0036(13) 0.0031(14)
N44 0.0129(13) 0.0254(15) 0.0161(13) 0.0058(11) 0.0029(11) 0.0022(11)
C101 0.122(9) 0.110(8) 0.109(8) 0.021(7) 0.051(7) 0.032(7)
Cl11 0.135(3) 0.188(4) 0.231(5) 0.089(4) 0.057(3) 0.010(3)
Cl12 0.168(4) 0.141(3) 0.193(4) 0.039(3) 0.044(3) 0.033(3)
P5 0.0327(6) 0.0359(6) 0.0282(5) 0.0088(4) 0.0104(4) 0.0125(5)
F51 0.174(5) 0.171(5) 0.051(2) 0.057(3) 0.065(3) 0.145(5)
F52 0.077(3) 0.070(3) 0.142(5) 0.051(3) -0.033(3) -0.031(2)
F53 0.068(2) 0.0576(19) 0.0478(18) 0.0278(15) 0.0190(16) 0.0203(17)
F54 0.174(5) 0.059(2) 0.106(3) 0.052(2) 0.110(4) 0.073(3)
F55 0.066(3) 0.186(6) 0.074(3) 0.049(4) -0.011(2) -0.054(3)
F56 0.094(3) 0.064(2) 0.0392(16) 0.0263(15) 0.0302(17) 0.049(2)

loop_
_atom_type_symbol
_atom_type_description
_atom_type_scat_dispersion_real
_atom_type_scat_dispersion_imag
_atom_type_scat_source
C C 0.0033 0.0016 'International Tables Vol C Tables 4.2.6.8 and 6.1.1.4'
H H 0 0 'International Tables Vol C Tables 4.2.6.8 and 6.1.1.4'
N N 0.0061 0.0033 'International Tables Vol C Tables 4.2.6.8 and 6.1.1.4'
F F 0.0171 0.0103 'International Tables Vol C Tables 4.2.6.8 and 6.1.1.4'
P P 0.1023 0.0942 'International Tables Vol C Tables 4.2.6.8 and 6.1.1.4'
Fe Fe 0.3463 0.8444 'International Tables Vol C Tables 4.2.6.8 and 6.1.1.4'
Cl Cl 0.1484 0.1585 'International Tables Vol C Tables 4.2.6.8 and 6.1.1.4'

loop_
_geom_angle_atom_site_label_1
_geom_angle_atom_site_label_2
_geom_angle_atom_site_label_3
_geom_angle
_geom_angle_site_symmetry_3
C37 Fe1 C2 88.43(14) .
C37 Fe1 C1 116.16(15) .
C2 Fe1 C1 39.63(14) .
C37 Fe1 C3 98.50(14) .
C2 Fe1 C3 38.94(15) .
C1 Fe1 C3 65.72(15) .
C37 Fe1 C5 152.93(14) .
C2 Fe1 C5 65.05(14) .
C1 Fe1 C5 38.66(15) .
C3 Fe1 C5 64.72(14) .
C37 Fe1 C4 135.47(15) .
C2 Fe1 C4 64.48(15) .
C1 Fe1 C4 64.49(15) .
C3 Fe1 C4 38.46(14) .
C5 Fe1 C4 37.97(15) .
C37 Fe1 P2 87.02(11) .
C2 Fe1 P2 142.48(11) .
C1 Fe1 P2 155.61(11) .
C3 Fe1 P2 105.27(11) .
C5 Fe1 P2 117.05(11) .
C4 Fe1 P2 94.04(11) .
C37 Fe1 P1 88.55(11) .
C2 Fe1 P1 132.79(12) .
C1 Fe1 P1 102.80(11) .
C3 Fe1 P1 168.30(11) .
C5 Fe1 P1 105.14(11) .
C4 Fe1 P1 135.90(11) .
P2 Fe1 P1 84.31(3) .
C13 P1 C19 100.92(16) .
C13 P1 C11 104.90(16) .
C19 P1 C11 104.89(17) .
C13 P1 Fe1 120.35(12) .
C19 P1 Fe1 116.12(12) .
C11 P1 Fe1 108.16(12) .
C31 P2 C25 103.94(17) .
C31 P2 C12 99.80(17) .
C25 P2 C12 108.89(16) .
C31 P2 Fe1 123.51(13) .
C25 P2 Fe1 114.76(12) .
C12 P2 Fe1 104.34(12) .
C5 C1 C2 107.2(3) .
C5 C1 C6 125.6(4) .
C2 C1 C6 126.1(4) .
C5 C1 Fe1 72.2(2) .
C2 C1 Fe1 69.6(2) .
C6 C1 Fe1 132.6(3) .
C3 C2 C1 108.3(3) .
C3 C2 C7 124.7(4) .
C1 C2 C7 126.7(4) .
C3 C2 Fe1 71.2(2) .
C1 C2 Fe1 70.8(2) .
C7 C2 Fe1 128.6(3) .
C2 C3 C4 107.9(3) .
C2 C3 C8 124.7(4) .
C4 C3 C8 127.2(4) .
C2 C3 Fe1 69.8(2) .
C4 C3 Fe1 73.0(2) .
C8 C3 Fe1 126.7(3) .
C5 C4 C3 108.2(4) .
C5 C4 C9 127.0(4) .
C3 C4 C9 124.2(4) .
C5 C4 Fe1 70.3(2) .
C3 C4 Fe1 68.6(2) .
C9 C4 Fe1 133.8(3) .
C4 C5 C1 108.3(3) .
C4 C5 C10 126.3(4) .
C1 C5 C10 124.3(4) .
C4 C5 Fe1 71.7(2) .
C1 C5 Fe1 69.1(2) .
C10 C5 Fe1 133.8(3) .
C1 C6 H6A 109.5 .
C1 C6 H6B 109.5 .
H6A C6 H6B 109.5 .
C1 C6 H6C 109.5 .
H6A C6 H6C 109.5 .
H6B C6 H6C 109.5 .
C2 C7 H7A 109.5 .
C2 C7 H7B 109.5 .
H7A C7 H7B 109.5 .
C2 C7 H7C 109.5 .
H7A C7 H7C 109.5 .
H7B C7 H7C 109.5 .
C3 C8 H8A 109.5 .
C3 C8 H8B 109.5 .
H8A C8 H8B 109.5 .
C3 C8 H8C 109.5 .
H8A C8 H8C 109.5 .
H8B C8 H8C 109.5 .
C4 C9 H9A 109.5 .
C4 C9 H9B 109.5 .
H9A C9 H9B 109.5 .
C4 C9 H9C 109.5 .
H9A C9 H9C 109.5 .
H9B C9 H9C 109.5 .
C5 C10 H10A 109.5 .
C5 C10 H10B 109.5 .
H10A C10 H10B 109.5 .
C5 C10 H10C 109.5 .
H10A C10 H10C 109.5 .
H10B C10 H10C 109.5 .
C12 C11 P1 110.9(2) .
C12 C11 H11A 109.5 .
P1 C11 H11A 109.5 .
C12 C11 H11B 109.5 .
P1 C11 H11B 109.5 .
H11A C11 H11B 108 .
C11 C12 P2 105.6(2) .
C11 C12 H12A 110.6 .
P2 C12 H12A 110.6 .
C11 C12 H12B 110.6 .
P2 C12 H12B 110.6 .
H12A C12 H12B 108.7 .
C14 C13 C18 119.1(3) .
C14 C13 P1 122.0(3) .
C18 C13 P1 118.8(3) .
C13 C14 C15 120.1(4) .
C13 C14 H14 119.9 .
C15 C14 H14 119.9 .
C16 C15 C14 120.2(4) .
C16 C15 H15 119.9 .
C14 C15 H15 119.9 .
C17 C16 C15 119.7(4) .
C17 C16 H16 120.2 .
C15 C16 H16 120.2 .
C16 C17 C18 120.9(4) .
C16 C17 H17 119.5 .
C18 C17 H17 119.5 .
C17 C18 C13 120.0(4) .
C17 C18 H18 120 .
C13 C18 H18 120 .
C24 C19 C20 118.7(3) .
C24 C19 P1 122.0(3) .
C20 C19 P1 119.3(3) .
C21 C20 C19 120.6(4) .
C21 C20 H20 119.7 .
C19 C20 H20 119.7 .
C20 C21 C22 119.9(4) .
C20 C21 H21 120.1 .
C22 C21 H21 120 .
C23 C22 C21 120.0(4) .
C23 C22 H22 120 .
C21 C22 H22 120 .
C22 C23 C24 120.5(4) .
C22 C23 H23 119.8 .
C24 C23 H23 119.8 .
C23 C24 C19 120.4(4) .
C23 C24 H24 119.8 .
C19 C24 H24 119.8 .
C26 C25 C30 118.5(3) .
C26 C25 P2 120.5(3) .
C30 C25 P2 120.7(3) .
C27 C26 C25 120.7(4) .
C27 C26 H26 119.7 .
C25 C26 H26 119.7 .
C26 C27 C28 120.2(4) .
C26 C27 H27 119.9 .
C28 C27 H27 119.9 .
C29 C28 C27 119.7(4) .
C29 C28 H28 120.2 .
C27 C28 H28 120.2 .
C28 C29 C30 120.5(4) .
C28 C29 H29 119.8 .
C30 C29 H29 119.8 .
C29 C30 C25 120.5(4) .
C29 C30 H30 119.8 .
C25 C30 H30 119.8 .
C36 C31 C32 118.7(4) .
C36 C31 P2 121.8(3) .
C32 C31 P2 119.4(3) .
C33 C32 C31 120.3(4) .
C33 C32 H32 119.8 .
C31 C32 H32 119.8 .
C32 C33 C34 120.2(5) .
C32 C33 H33 119.9 .
C34 C33 H33 119.9 .
C35 C34 C33 120.3(4) .
C35 C34 H34 119.8 .
C33 C34 H34 119.8 .
C34 C35 C36 119.7(5) .
C34 C35 H35 120.2 .
C36 C35 H35 120.2 .
C35 C36 C31 120.8(4) .
C35 C36 H36 119.6 .
C31 C36 H36 119.6 .
C38 C37 Fe1 176.5(3) .
C37 C38 C39 177.1(4) .
N44 C39 C40 123.2(3) .
N44 C39 C38 116.8(3) .
C40 C39 C38 120.0(3) .
C39 C40 C41 118.8(4) .
C39 C40 H40 120.6 .
C41 C40 H40 120.6 .
C40 C41 C42 118.6(4) .
C40 C41 H41 120.7 .
C42 C41 H41 120.7 .
C43 C42 C41 119.2(4) .
C43 C42 H42 120.4 .
C41 C42 H42 120.4 .
N44 C43 C42 122.8(3) .
N44 C43 C43 116.2(4) 2_465
C42 C43 C43 121.0(4) 2_465
C43 N44 C39 117.3(3) .
Cl11 C101 Cl12 118.5(8) .
Cl11 C101 H10D 107.7 .
Cl12 C101 H10D 107.7 .
Cl11 C101 H10E 107.7 .
Cl12 C101 H10E 107.7 .
H10D C101 H10E 107.1 .
F52 P5 F54 90.9(3) .
F52 P5 F51 90.6(4) .
F54 P5 F51 178.5(4) .
F52 P5 F55 177.3(3) .
F54 P5 F55 87.7(4) .
F51 P5 F55 90.8(4) .
F52 P5 F56 90.3(2) .
F54 P5 F56 89.65(19) .
F51 P5 F56 90.39(19) .
F55 P5 F56 92.0(3) .
F52 P5 F53 89.4(2) .
F54 P5 F53 89.64(19) .
F51 P5 F53 90.3(2) .
F55 P5 F53 88.4(2) .
F56 P5 F53 179.2(2) .

loop_
_geom_bond_atom_site_label_1
_geom_bond_atom_site_label_2
_geom_bond_distance
_geom_bond_site_symmetry_2
Fe1 C37 1.902(4) .
Fe1 C2 2.117(4) .
Fe1 C1 2.133(4) .
Fe1 C3 2.136(4) .
Fe1 C5 2.175(4) .
Fe1 C4 2.193(4) .
Fe1 P2 2.2605(10) .
Fe1 P1 2.2642(10) .
P1 C13 1.830(4) .
P1 C19 1.834(4) .
P1 C11 1.854(4) .
P2 C31 1.825(4) .
P2 C25 1.825(4) .
P2 C12 1.837(4) .
C1 C5 1.426(6) .
C1 C2 1.441(5) .
C1 C6 1.499(6) .
C2 C3 1.418(6) .
C2 C7 1.502(5) .
C3 C4 1.427(5) .
C3 C8 1.494(6) .
C4 C5 1.421(6) .
C4 C9 1.497(6) .
C5 C10 1.508(5) .
C6 H6A 0.98 .
C6 H6B 0.98 .
C6 H6C 0.98 .
C7 H7A 0.98 .
C7 H7B 0.98 .
C7 H7C 0.98 .
C8 H8A 0.98 .
C8 H8B 0.98 .
C8 H8C 0.98 .
C9 H9A 0.98 .
C9 H9B 0.98 .
C9 H9C 0.98 .
C10 H10A 0.98 .
C10 H10B 0.98 .
C10 H10C 0.98 .
C11 C12 1.533(5) .
C11 H11A 0.99 .
C11 H11B 0.99 .
C12 H12A 0.99 .
C12 H12B 0.99 .
C13 C14 1.395(5) .
C13 C18 1.406(5) .
C14 C15 1.400(5) .
C14 H14 0.95 .
C15 C16 1.394(6) .
C15 H15 0.95 .
C16 C17 1.376(6) .
C16 H16 0.95 .
C17 C18 1.390(5) .
C17 H17 0.95 .
C18 H18 0.95 .
C19 C24 1.401(5) .
C19 C20 1.403(5) .
C20 C21 1.391(6) .
C20 H20 0.95 .
C21 C22 1.392(6) .
C21 H21 0.95 .
C22 C23 1.383(6) .
C22 H22 0.95 .
C23 C24 1.390(6) .
C23 H23 0.95 .
C24 H24 0.95 .
C25 C26 1.399(5) .
C25 C30 1.402(5) .
C26 C27 1.386(5) .
C26 H26 0.95 .
C27 C28 1.395(6) .
C27 H27 0.95 .
C28 C29 1.379(6) .
C28 H28 0.95 .
C29 C30 1.391(6) .
C29 H29 0.95 .
C30 H30 0.95 .
C31 C36 1.398(5) .
C31 C32 1.408(6) .
C32 C33 1.385(6) .
C32 H32 0.95 .
C33 C34 1.390(8) .
C33 H33 0.95 .
C34 C35 1.387(8) .
C34 H34 0.95 .
C35 C36 1.393(6) .
C35 H35 0.95 .
C36 H36 0.95 .
C37 C38 1.207(5) .
C38 C39 1.451(5) .
C39 N44 1.356(5) .
C39 C40 1.382(5) .
C40 C41 1.391(6) .
C40 H40 0.95 .
C41 C42 1.392(6) .
C41 H41 0.95 .
C42 C43 1.382(5) .
C42 H42 0.95 .
C43 N44 1.351(4) .
C43 C43 1.491(7) 2_465
C101 Cl11 1.620(12) .
C101 Cl12 1.711(12) .
C101 H10D 0.99 .
C101 H10E 0.99 .
P5 F52 1.568(4) .
P5 F54 1.569(3) .
P5 F51 1.574(4) .
P5 F55 1.584(5) .
P5 F56 1.594(3) .
P5 F53 1.606(3) .

loop_
_geom_torsion_atom_site_label_1
_geom_torsion_atom_site_label_2
_geom_torsion_atom_site_label_3
_geom_torsion_atom_site_label_4
_geom_torsion
_geom_torsion_site_symmetry_1
_geom_torsion_site_symmetry_4
C37 Fe1 P1 C13 -163.64(18) . .
C2 Fe1 P1 C13 -77.1(2) . .
C1 Fe1 P1 C13 -47.13(18) . .
C3 Fe1 P1 C13 -36.3(6) . .
C5 Fe1 P1 C13 -7.31(18) . .
C4 Fe1 P1 C13 19.3(2) . .
P2 Fe1 P1 C13 109.21(14) . .
C37 Fe1 P1 C19 -41.53(17) . .
C2 Fe1 P1 C19 44.98(19) . .
C1 Fe1 P1 C19 74.99(17) . .
C3 Fe1 P1 C19 85.8(6) . .
C5 Fe1 P1 C19 114.81(17) . .
C4 Fe1 P1 C19 141.4(2) . .
P2 Fe1 P1 C19 -128.67(13) . .
C37 Fe1 P1 C11 75.99(16) . .
C2 Fe1 P1 C11 162.50(18) . .
C1 Fe1 P1 C11 -167.49(17) . .
C3 Fe1 P1 C11 -156.7(6) . .
C5 Fe1 P1 C11 -127.68(17) . .
C4 Fe1 P1 C11 -101.1(2) . .
P2 Fe1 P1 C11 -11.16(13) . .
C37 Fe1 P2 C31 -166.93(18) . .
C2 Fe1 P2 C31 109.6(2) . .
C1 Fe1 P2 C31 30.5(3) . .
C3 Fe1 P2 C31 95.07(18) . .
C5 Fe1 P2 C31 26.03(19) . .
C4 Fe1 P2 C31 57.68(18) . .
P1 Fe1 P2 C31 -78.09(15) . .
C37 Fe1 P2 C25 64.49(17) . .
C2 Fe1 P2 C25 -19.0(2) . .
C1 Fe1 P2 C25 -98.0(3) . .
C3 Fe1 P2 C25 -33.51(17) . .
C5 Fe1 P2 C25 -102.56(18) . .
C4 Fe1 P2 C25 -70.91(17) . .
P1 Fe1 P2 C25 153.32(14) . .
C37 Fe1 P2 C12 -54.59(16) . .
C2 Fe1 P2 C12 -138.1(2) . .
C1 Fe1 P2 C12 142.9(3) . .
C3 Fe1 P2 C12 -152.59(16) . .
C5 Fe1 P2 C12 138.36(16) . .
C4 Fe1 P2 C12 170.01(16) . .
P1 Fe1 P2 C12 34.25(12) . .
C37 Fe1 C1 C5 -166.9(2) . .
C2 Fe1 C1 C5 -116.8(3) . .
C3 Fe1 C1 C5 -79.3(2) . .
C4 Fe1 C1 C5 -36.7(2) . .
P2 Fe1 C1 C5 -6.4(4) . .
P1 Fe1 C1 C5 98.3(2) . .
C37 Fe1 C1 C2 -50.1(3) . .
C3 Fe1 C1 C2 37.5(2) . .
C5 Fe1 C1 C2 116.8(3) . .
C4 Fe1 C1 C2 80.1(2) . .
P2 Fe1 C1 C2 110.4(3) . .
P1 Fe1 C1 C2 -144.9(2) . .
C37 Fe1 C1 C6 70.7(4) . .
C2 Fe1 C1 C6 120.8(5) . .
C3 Fe1 C1 C6 158.3(4) . .
C5 Fe1 C1 C6 -122.4(5) . .
C4 Fe1 C1 C6 -159.1(4) . .
P2 Fe1 C1 C6 -128.8(4) . .
P1 Fe1 C1 C6 -24.0(4) . .
C5 C1 C2 C3 1.1(4) . .
C6 C1 C2 C3 169.8(4) . .
Fe1 C1 C2 C3 -61.7(2) . .
C5 C1 C2 C7 -172.7(3) . .
C6 C1 C2 C7 -4.0(6) . .
Fe1 C1 C2 C7 124.4(4) . .
C5 C1 C2 Fe1 62.9(2) . .
C6 C1 C2 Fe1 -128.5(4) . .
C37 Fe1 C2 C3 -105.6(2) . .
C1 Fe1 C2 C3 117.9(3) . .
C5 Fe1 C2 C3 80.0(2) . .
C4 Fe1 C2 C3 37.8(2) . .
P2 Fe1 C2 C3 -22.6(3) . .
P1 Fe1 C2 C3 167.82(17) . .
C37 Fe1 C2 C1 136.4(2) . .
C3 Fe1 C2 C1 -117.9(3) . .
C5 Fe1 C2 C1 -37.9(2) . .
C4 Fe1 C2 C1 -80.1(2) . .
P2 Fe1 C2 C1 -140.5(2) . .
P1 Fe1 C2 C1 49.9(3) . .
C37 Fe1 C2 C7 14.3(4) . .
C1 Fe1 C2 C7 -122.2(5) . .
C3 Fe1 C2 C7 119.9(5) . .
C5 Fe1 C2 C7 -160.1(4) . .
C4 Fe1 C2 C7 157.7(4) . .
P2 Fe1 C2 C7 97.3(4) . .
P1 Fe1 C2 C7 -72.3(4) . .
C1 C2 C3 C4 -2.0(4) . .
C7 C2 C3 C4 172.0(3) . .
Fe1 C2 C3 C4 -63.4(3) . .
C1 C2 C3 C8 -177.2(3) . .
C7 C2 C3 C8 -3.2(6) . .
Fe1 C2 C3 C8 121.3(4) . .
C1 C2 C3 Fe1 61.5(2) . .
C7 C2 C3 Fe1 -124.5(4) . .
C37 Fe1 C3 C2 76.8(2) . .
C1 Fe1 C3 C2 -38.2(2) . .
C5 Fe1 C3 C2 -80.9(2) . .
C4 Fe1 C3 C2 -117.1(3) . .
P2 Fe1 C3 C2 165.97(19) . .
P1 Fe1 C3 C2 -49.8(6) . .
C37 Fe1 C3 C4 -166.1(2) . .
C2 Fe1 C3 C4 117.1(3) . .
C1 Fe1 C3 C4 78.9(2) . .
C5 Fe1 C3 C4 36.2(2) . .
P2 Fe1 C3 C4 -76.9(2) . .
P1 Fe1 C3 C4 67.3(6) . .
C37 Fe1 C3 C8 -42.1(4) . .
C2 Fe1 C3 C8 -118.9(5) . .
C1 Fe1 C3 C8 -157.0(4) . .
C5 Fe1 C3 C8 160.2(4) . .
C4 Fe1 C3 C8 124.0(5) . .
P2 Fe1 C3 C8 47.1(4) . .
P1 Fe1 C3 C8 -168.6(4) . .
C2 C3 C4 C5 2.1(4) . .
C8 C3 C4 C5 177.2(4) . .
Fe1 C3 C4 C5 -59.3(3) . .
C2 C3 C4 C9 -169.3(4) . .
C8 C3 C4 C9 5.8(6) . .
Fe1 C3 C4 C9 129.3(4) . .
C2 C3 C4 Fe1 61.4(2) . .
C8 C3 C4 Fe1 -123.5(4) . .
C37 Fe1 C4 C5 139.6(2) . .
C2 Fe1 C4 C5 81.5(2) . .
C1 Fe1 C4 C5 37.4(2) . .
C3 Fe1 C4 C5 119.8(3) . .
P2 Fe1 C4 C5 -130.6(2) . .
P1 Fe1 C4 C5 -44.6(3) . .
C37 Fe1 C4 C3 19.8(3) . .
C2 Fe1 C4 C3 -38.3(2) . .
C1 Fe1 C4 C3 -82.4(3) . .
C5 Fe1 C4 C3 -119.8(3) . .
P2 Fe1 C4 C3 109.6(2) . .
P1 Fe1 C4 C3 -164.40(19) . .
C37 Fe1 C4 C9 -97.6(4) . .
C2 Fe1 C4 C9 -155.7(5) . .
C1 Fe1 C4 C9 160.2(5) . .
C3 Fe1 C4 C9 -117.4(5) . .
C5 Fe1 C4 C9 122.8(5) . .
P2 Fe1 C4 C9 -7.8(4) . .
P1 Fe1 C4 C9 78.2(5) . .
C3 C4 C5 C1 -1.4(4) . .
C9 C4 C5 C1 169.7(4) . .
Fe1 C4 C5 C1 -59.6(2) . .
C3 C4 C5 C10 -170.4(4) . .
C9 C4 C5 C10 0.7(6) . .
Fe1 C4 C5 C10 131.4(4) . .
C3 C4 C5 Fe1 58.3(3) . .
C9 C4 C5 Fe1 -130.6(4) . .
C2 C1 C5 C4 0.2(4) . .
C6 C1 C5 C4 -168.6(4) . .
Fe1 C1 C5 C4 61.3(3) . .
C2 C1 C5 C10 169.4(3) . .
C6 C1 C5 C10 0.7(6) . .
Fe1 C1 C5 C10 -129.5(4) . .
C2 C1 C5 Fe1 -61.1(2) . .
C6 C1 C5 Fe1 130.1(4) . .
C37 Fe1 C5 C4 -92.3(4) . .
C2 Fe1 C5 C4 -79.8(2) . .
C1 Fe1 C5 C4 -118.7(3) . .
C3 Fe1 C5 C4 -36.6(2) . .
P2 Fe1 C5 C4 58.3(2) . .
P1 Fe1 C5 C4 149.6(2) . .
C37 Fe1 C5 C1 26.5(4) . .
C2 Fe1 C5 C1 38.9(2) . .
C3 Fe1 C5 C1 82.1(2) . .
C4 Fe1 C5 C1 118.7(3) . .
P2 Fe1 C5 C1 177.02(19) . .
P1 Fe1 C5 C1 -91.7(2) . .
C37 Fe1 C5 C10 144.5(4) . .
C2 Fe1 C5 C10 156.9(5) . .
C1 Fe1 C5 C10 118.1(5) . .
C3 Fe1 C5 C10 -159.9(5) . .
C4 Fe1 C5 C10 -123.2(5) . .
P2 Fe1 C5 C10 -64.9(5) . .
P1 Fe1 C5 C10 26.4(5) . .
C13 P1 C11 C12 -149.5(3) . .
C19 P1 C11 C12 104.6(3) . .
Fe1 P1 C11 C12 -19.9(3) . .
P1 C11 C12 P2 47.5(3) . .
C31 P2 C12 C11 73.3(3) . .
C25 P2 C12 C11 -178.2(2) . .
Fe1 P2 C12 C11 -55.2(2) . .
C19 P1 C13 C14 149.9(3) . .
C11 P1 C13 C14 41.1(4) . .
Fe1 P1 C13 C14 -80.9(3) . .
C19 P1 C13 C18 -34.5(3) . .
C11 P1 C13 C18 -143.3(3) . .
Fe1 P1 C13 C18 94.7(3) . .
C18 C13 C14 C15 -0.9(6) . .
P1 C13 C14 C15 174.6(3) . .
C13 C14 C15 C16 0.0(6) . .
C14 C15 C16 C17 0.4(7) . .
C15 C16 C17 C18 0.1(7) . .
C16 C17 C18 C13 -1.0(7) . .
C14 C13 C18 C17 1.5(6) . .
P1 C13 C18 C17 -174.2(3) . .
C13 P1 C19 C24 112.4(3) . .
C11 P1 C19 C24 -138.8(3) . .
Fe1 P1 C19 C24 -19.5(3) . .
C13 P1 C19 C20 -64.5(3) . .
C11 P1 C19 C20 44.3(3) . .
Fe1 P1 C19 C20 163.6(3) . .
C24 C19 C20 C21 1.2(6) . .
P1 C19 C20 C21 178.2(3) . .
C19 C20 C21 C22 -0.9(6) . .
C20 C21 C22 C23 -0.1(7) . .
C21 C22 C23 C24 0.8(7) . .
C22 C23 C24 C19 -0.5(6) . .
C20 C19 C24 C23 -0.4(6) . .
P1 C19 C24 C23 -177.4(3) . .
C31 P2 C25 C26 161.2(3) . .
C12 P2 C25 C26 55.5(4) . .
Fe1 P2 C25 C26 -61.0(3) . .
C31 P2 C25 C30 -25.3(4) . .
C12 P2 C25 C30 -131.0(3) . .
Fe1 P2 C25 C30 112.5(3) . .
C30 C25 C26 C27 -1.3(6) . .
P2 C25 C26 C27 172.4(3) . .
C25 C26 C27 C28 0.7(7) . .
C26 C27 C28 C29 0.1(7) . .
C27 C28 C29 C30 -0.2(8) . .
C28 C29 C30 C25 -0.4(8) . .
C26 C25 C30 C29 1.1(6) . .
P2 C25 C30 C29 -172.5(4) . .
C25 P2 C31 C36 132.3(3) . .
C12 P2 C31 C36 -115.3(3) . .
Fe1 P2 C31 C36 -0.7(4) . .
C25 P2 C31 C32 -52.3(4) . .
C12 P2 C31 C32 60.1(4) . .
Fe1 P2 C31 C32 174.7(3) . .
C36 C31 C32 C33 -1.3(7) . .
P2 C31 C32 C33 -176.9(4) . .
C31 C32 C33 C34 0.4(8) . .
C32 C33 C34 C35 0.3(9) . .
C33 C34 C35 C36 -0.1(8) . .
C34 C35 C36 C31 -0.9(7) . .
C32 C31 C36 C35 1.6(6) . .
P2 C31 C36 C35 177.0(3) . .
N44 C39 C40 C41 -0.3(7) . .
C38 C39 C40 C41 179.3(4) . .
C39 C40 C41 C42 -1.3(8) . .
C40 C41 C42 C43 1.9(8) . .
C41 C42 C43 N44 -0.9(7) . .
C41 C42 C43 C43 178.6(5) . 2_465
C42 C43 N44 C39 -0.6(6) . .
C43 C43 N44 C39 179.9(4) 2_465 .
C40 C39 N44 C43 1.2(5) . .
C38 C39 N44 C43 -178.4(3) . .

loop_
_platon_squeeze_void_nr
_platon_squeeze_void_average_x
_platon_squeeze_void_average_y
_platon_squeeze_void_average_z
_platon_squeeze_void_volume
_platon_squeeze_void_count_electrons
_platon_squeeze_void_content
1 0.500 0.000 0.170 477 81 ' '
